data_4081741
loop_
_publ_author_name
'Yang, Xiao-Juan'
'Fan, Xiaohui'
'Zhao, Yanxia'
'Wang, Xuting'
'Liu, Bin'
'Su, Ji-Hu'
'Dong, Qingsong'
'Xu, Maolin'
'Wu, Biao'

_publ_section_title
;
 Synthesis and Characterization of Cobalt Complexes with Radical Anionic
 \a-Diimine Ligands
;
_journal_issue 23
_journal_name_full Organometallics
_journal_page_first 6945
_journal_paper_doi 10.1021/om4003686
_journal_volume 32
_journal_year 2013
_chemical_formula_sum 'C35 H48 Co N2'
_chemical_formula_weight 555.68
_chemical_name_systematic
; 
 ? 
;
_space_group_IT_number 2
_symmetry_cell_setting triclinic
_symmetry_space_group_name_Hall '-P 1'
_symmetry_space_group_name_H-M 'P -1'
_atom_sites_solution_hydrogens geom
_atom_sites_solution_primary direct
_atom_sites_solution_secondary difmap
_audit_creation_method SHELXL-97
_cell_angle_alpha 93.252(2)
_cell_angle_beta 93.723(2)
_cell_angle_gamma 100.647(2)
_cell_formula_units_Z 4
_cell_length_a 12.737(2)
_cell_length_b 15.005(3)
_cell_length_c 17.110(3)
_cell_measurement_temperature 153(2)
_cell_volume 3199.1(10)
_computing_cell_refinement 'Bruker SMART'
_computing_data_collection 'Bruker SMART APEX II'
_computing_data_reduction 'Bruker SAINT'
_computing_molecular_graphics SHELXTL
_computing_publication_material SHELXTL
_computing_structure_refinement 'SHELXL-97 (Sheldrick, 2008)'
_computing_structure_solution 'SHELXS-97 (Sheldrick, 2008)'
_diffrn_ambient_temperature 153(2)
_diffrn_measured_fraction_theta_full 0.971
_diffrn_measured_fraction_theta_max 0.971
_diffrn_measurement_device_type 'Bruker APEX II area detector'
_diffrn_measurement_method '\w scan'
_diffrn_radiation_monochromator graphite
_diffrn_radiation_source 'fine-focus sealed tube'
_diffrn_radiation_type MoK\a
_diffrn_radiation_wavelength 0.71073
_diffrn_reflns_av_R_equivalents 0.0340
_diffrn_reflns_av_sigmaI/netI 0.0551
_diffrn_reflns_limit_h_max 15
_diffrn_reflns_limit_h_min -10
_diffrn_reflns_limit_k_max 17
_diffrn_reflns_limit_k_min -17
_diffrn_reflns_limit_l_max 20
_diffrn_reflns_limit_l_min -20
_diffrn_reflns_number 19666
_diffrn_reflns_theta_full 25.00
_diffrn_reflns_theta_max 25.00
_diffrn_reflns_theta_min 1.38
_exptl_absorpt_coefficient_mu 0.560
_exptl_absorpt_correction_T_max 0.8726
_exptl_absorpt_correction_T_min 0.8726
_exptl_absorpt_correction_type multi-scan
_exptl_absorpt_process_details SADABS
_exptl_crystal_colour purple
_exptl_crystal_density_diffrn 1.154
_exptl_crystal_density_method 'not measured'
_exptl_crystal_description block
_exptl_crystal_F_000 1196
_exptl_crystal_size_max 0.25
_exptl_crystal_size_mid 0.25
_exptl_crystal_size_min 0.25
_refine_diff_density_max 2.572
_refine_diff_density_min -0.555
_refine_diff_density_rms 0.101
_refine_ls_extinction_method none
_refine_ls_goodness_of_fit_ref 1.051
_refine_ls_hydrogen_treatment constr
_refine_ls_matrix_type full
_refine_ls_number_parameters 701
_refine_ls_number_reflns 10949
_refine_ls_number_restraints 0
_refine_ls_restrained_S_all 1.051
_refine_ls_R_factor_all 0.0703
_refine_ls_R_factor_gt 0.0567
_refine_ls_shift/su_max 0.001
_refine_ls_shift/su_mean 0.000
_refine_ls_structure_factor_coef Fsqd
_refine_ls_weighting_details 'calc w=1/[\s^2^(Fo^2^)+(0.1000P)^2^+3.7100P] where P=(Fo^2^+2Fc^2^)/3'
_refine_ls_weighting_scheme calc
_refine_ls_wR_factor_gt 0.1601
_refine_ls_wR_factor_ref 0.1721
_reflns_number_gt 8911
_reflns_number_total 10949
_reflns_threshold_expression >2sigma(I)
_cod_data_source_file om4003686_si_002.cif
_cod_data_source_block 2
_cod_depositor_comments
;
The following automatic conversions were performed:

'_symmetry_cell_setting' value 'Triclinic' changed to 'triclinic'
according to /home/saulius/struct/CIF-dictionaries/cif_core.dic
dictionary named 'cif_core.dic' version 2.4.2 from
2011-04-26.

'_exptl_absorpt_correction_type' value 'Multi-scan'
changed to 'multi-scan' according to
/home/saulius/struct/CIF-dictionaries/cif_core.dic dictionary named
'cif_core.dic' version 2.4.2 from 2011-04-26.

Automatic conversion script
Id: cif_fix_values 1891 2012-01-12 08:04:46Z andrius 
;
_cod_original_cell_volume 3199.1(9)
_cod_original_sg_symbol_H-M 'P-1   '
_cod_database_code 4081741

loop_
_symmetry_equiv_pos_as_xyz
'x, y, z'
'-x, -y, -z'

loop_
_atom_site_label
_atom_site_type_symbol
_atom_site_fract_x
_atom_site_fract_y
_atom_site_fract_z
_atom_site_U_iso_or_equiv
_atom_site_adp_type
_atom_site_occupancy
_atom_site_symmetry_multiplicity
_atom_site_calc_flag
_atom_site_refinement_flags
Co1 Co 0.70998(3) 0.92239(3) 0.25997(2) 0.01619(14) Uani 1 1 d .
Co2 Co 0.22087(4) 0.43490(3) 0.20921(2) 0.01988(14) Uani 1 1 d .
N1 N 0.7850(2) 0.98921(16) 0.17694(14) 0.0172(5) Uani 1 1 d .
N2 N 0.6932(2) 1.04791(17) 0.29112(14) 0.0173(5) Uani 1 1 d .
N3 N 0.1931(2) 0.55942(17) 0.23077(15) 0.0175(5) Uani 1 1 d .
N4 N 0.3363(2) 0.48289(17) 0.29212(14) 0.0174(5) Uani 1 1 d .
C1 C 0.7851(3) 1.0782(2) 0.17924(18) 0.0183(6) Uani 1 1 d .
C2 C 0.7341(3) 1.1104(2) 0.24320(19) 0.0221(7) Uani 1 1 d .
C3 C 0.8339(3) 1.1410(2) 0.1202(2) 0.0292(8) Uani 1 1 d .
H3A H 0.8698 1.1072 0.0829 0.044 Uiso 1 1 calc R
H3B H 0.8862 1.1911 0.1474 0.044 Uiso 1 1 calc R
H3C H 0.7775 1.1655 0.0918 0.044 Uiso 1 1 calc R
C4 C 0.7275(4) 1.2099(2) 0.2540(2) 0.0417(11) Uani 1 1 d .
H4A H 0.6822 1.2258 0.2104 0.063 Uiso 1 1 calc R
H4B H 0.7995 1.2470 0.2548 0.063 Uiso 1 1 calc R
H4C H 0.6964 1.2213 0.3037 0.063 Uiso 1 1 calc R
C5 C 0.8311(3) 0.94585(19) 0.11469(17) 0.0168(6) Uani 1 1 d .
C6 C 0.9356(3) 0.9274(2) 0.12755(17) 0.0184(6) Uani 1 1 d .
C7 C 0.9774(3) 0.8830(2) 0.06646(19) 0.0252(7) Uani 1 1 d .
H7 H 1.0482 0.8716 0.0735 0.030 Uiso 1 1 calc R
C8 C 0.9184(3) 0.8553(2) -0.00393(19) 0.0267(8) Uani 1 1 d .
H8 H 0.9484 0.8251 -0.0448 0.032 Uiso 1 1 calc R
C9 C 0.8155(3) 0.8715(2) -0.01482(19) 0.0246(7) Uani 1 1 d .
H9 H 0.7749 0.8512 -0.0632 0.030 Uiso 1 1 calc R
C10 C 0.7696(3) 0.9169(2) 0.04323(18) 0.0209(7) Uani 1 1 d .
C11 C 0.9999(3) 0.9553(2) 0.20629(18) 0.0226(7) Uani 1 1 d .
H11 H 0.9475 0.9550 0.2474 0.027 Uiso 1 1 calc R
C12 C 1.0726(3) 0.8879(3) 0.2280(2) 0.0350(9) Uani 1 1 d .
H12A H 1.0313 0.8257 0.2202 0.053 Uiso 1 1 calc R
H12B H 1.1001 0.9005 0.2831 0.053 Uiso 1 1 calc R
H12C H 1.1327 0.8946 0.1945 0.053 Uiso 1 1 calc R
C13 C 1.0663(4) 1.0513(3) 0.2085(2) 0.0400(9) Uani 1 1 d .
H13A H 1.1202 1.0533 0.1699 0.060 Uiso 1 1 calc R
H13B H 1.1022 1.0682 0.2611 0.060 Uiso 1 1 calc R
H13C H 1.0193 1.0942 0.1959 0.060 Uiso 1 1 calc R
C14 C 0.6563(3) 0.9337(2) 0.0276(2) 0.0279(8) Uani 1 1 d .
H14 H 0.6340 0.9605 0.0773 0.034 Uiso 1 1 calc R
C15 C 0.6525(4) 1.0017(3) -0.0353(2) 0.0421(10) Uani 1 1 d .
H15A H 0.6964 1.0606 -0.0163 0.063 Uiso 1 1 calc R
H15B H 0.5782 1.0089 -0.0469 0.063 Uiso 1 1 calc R
H15C H 0.6803 0.9792 -0.0832 0.063 Uiso 1 1 calc R
C16 C 0.5760(3) 0.8458(3) 0.0025(2) 0.0390(9) Uani 1 1 d .
H16A H 0.5951 0.8193 -0.0471 0.059 Uiso 1 1 calc R
H16B H 0.5038 0.8593 -0.0047 0.059 Uiso 1 1 calc R
H16C H 0.5778 0.8024 0.0431 0.059 Uiso 1 1 calc R
C17 C 0.6396(3) 1.0731(2) 0.35742(17) 0.0180(6) Uani 1 1 d .
C18 C 0.5295(3) 1.0763(2) 0.34927(18) 0.0199(7) Uani 1 1 d .
C19 C 0.4801(3) 1.0984(2) 0.4156(2) 0.0268(8) Uani 1 1 d .
H19 H 0.4058 1.1002 0.4109 0.032 Uiso 1 1 calc R
C20 C 0.5357(3) 1.1178(3) 0.4880(2) 0.0330(9) Uani 1 1 d .
H20 H 0.5002 1.1340 0.5323 0.040 Uiso 1 1 calc R
C21 C 0.6430(3) 1.1137(2) 0.49605(19) 0.0298(8) Uani 1 1 d .
H21 H 0.6810 1.1269 0.5463 0.036 Uiso 1 1 calc R
C22 C 0.6967(3) 1.0904(2) 0.43181(19) 0.0239(7) Uani 1 1 d .
C23 C 0.4646(3) 1.0576(2) 0.2700(2) 0.0251(7) Uani 1 1 d .
H23 H 0.5129 1.0408 0.2301 0.030 Uiso 1 1 calc R
C24 C 0.4251(5) 1.1429(3) 0.2449(3) 0.0544(13) Uani 1 1 d .
H24A H 0.3820 1.1289 0.1947 0.082 Uiso 1 1 calc R
H24B H 0.4868 1.1912 0.2391 0.082 Uiso 1 1 calc R
H24C H 0.3813 1.1631 0.2849 0.082 Uiso 1 1 calc R
C25 C 0.3700(4) 0.9794(3) 0.2699(3) 0.0497(12) Uani 1 1 d .
H25A H 0.3961 0.9233 0.2797 0.075 Uiso 1 1 calc R
H25B H 0.3289 0.9721 0.2188 0.075 Uiso 1 1 calc R
H25C H 0.3240 0.9923 0.3112 0.075 Uiso 1 1 calc R
C26 C 0.8147(3) 1.0843(3) 0.4424(2) 0.0363(9) Uani 1 1 d .
H26 H 0.8292 1.0419 0.3990 0.044 Uiso 1 1 calc R
C27 C 0.8443(4) 1.0454(4) 0.5203(3) 0.0591(14) Uani 1 1 d .
H27A H 0.8392 1.0889 0.5641 0.089 Uiso 1 1 calc R
H27B H 0.9177 1.0342 0.5206 0.089 Uiso 1 1 calc R
H27C H 0.7948 0.9881 0.5258 0.089 Uiso 1 1 calc R
C28 C 0.8875(4) 1.1773(4) 0.4350(4) 0.0769(17) Uani 1 1 d .
H28A H 0.8774 1.1961 0.3816 0.115 Uiso 1 1 calc R
H28B H 0.9625 1.1722 0.4463 0.115 Uiso 1 1 calc R
H28C H 0.8688 1.2226 0.4726 0.115 Uiso 1 1 calc R
C29 C 0.8755(4) 0.8408(3) 0.3870(3) 0.0459(11) Uani 1 1 d .
H29A H 0.8753 0.8872 0.4297 0.069 Uiso 1 1 calc R
H29B H 0.9367 0.8597 0.3560 0.069 Uiso 1 1 calc R
H29C H 0.8810 0.7829 0.4092 0.069 Uiso 1 1 calc R
C30 C 0.7726(3) 0.8294(2) 0.3349(2) 0.0286(8) Uani 1 1 d .
C31 C 0.7693(3) 0.7948(2) 0.2558(2) 0.0299(8) Uani 1 1 d .
H31 H 0.8385 0.7931 0.2319 0.036 Uiso 1 1 calc R
C32 C 0.6763(3) 0.7858(2) 0.2061(2) 0.0344(9) Uani 1 1 d .
H32 H 0.6802 0.7758 0.1482 0.041 Uiso 1 1 calc R
C33 C 0.5826(3) 0.8098(2) 0.2352(2) 0.0303(8) Uani 1 1 d .
H33 H 0.5204 0.8146 0.1979 0.036 Uiso 1 1 calc R
C34 C 0.5832(3) 0.8382(2) 0.3150(2) 0.0273(8) Uani 1 1 d .
H34 H 0.5223 0.8654 0.3332 0.033 Uiso 1 1 calc R
C35 C 0.6770(3) 0.8471(2) 0.3646(2) 0.0266(7) Uani 1 1 d .
H35 H 0.6814 0.8820 0.4166 0.032 Uiso 1 1 calc R
C36 C 0.2600(3) 0.6088(2) 0.28638(19) 0.0250(5) Uani 1 1 d .
C37 C 0.3401(3) 0.5688(2) 0.32001(18) 0.0208(7) Uani 1 1 d .
C38 C 0.2520(3) 0.7073(2) 0.31141(19) 0.0250(5) Uani 1 1 d .
H38A H 0.1957 0.7261 0.2780 0.038 Uiso 1 1 calc R
H38B H 0.3207 0.7475 0.3058 0.038 Uiso 1 1 calc R
H38C H 0.2347 0.7111 0.3663 0.038 Uiso 1 1 calc R
C39 C 0.4176(3) 0.6172(2) 0.3848(2) 0.0300(8) Uani 1 1 d .
H39A H 0.4653 0.5769 0.4026 0.045 Uiso 1 1 calc R
H39B H 0.3783 0.6348 0.4287 0.045 Uiso 1 1 calc R
H39C H 0.4602 0.6718 0.3656 0.045 Uiso 1 1 calc R
C40 C 0.1018(3) 0.5907(2) 0.19732(19) 0.0201(7) Uani 1 1 d .
C41 C 0.1052(3) 0.6277(2) 0.12329(19) 0.0223(7) Uani 1 1 d .
C42 C 0.0144(3) 0.6560(2) 0.0913(2) 0.0316(8) Uani 1 1 d .
H42 H 0.0162 0.6819 0.0419 0.038 Uiso 1 1 calc R
C43 C -0.0782(3) 0.6471(3) 0.1302(2) 0.0374(9) Uani 1 1 d .
H43 H -0.1390 0.6678 0.1081 0.045 Uiso 1 1 calc R
C44 C -0.0823(3) 0.6080(3) 0.2015(3) 0.0363(9) Uani 1 1 d .
H44 H -0.1469 0.6007 0.2273 0.044 Uiso 1 1 calc R
C45 C 0.0067(3) 0.5787(2) 0.2364(2) 0.0283(8) Uani 1 1 d .
C46 C 0.2072(3) 0.6402(3) 0.0799(2) 0.0324(8) Uani 1 1 d .
H46 H 0.2507 0.5956 0.0989 0.039 Uiso 1 1 calc R
C47 C 0.1850(4) 0.6216(3) -0.0091(2) 0.0500(12) Uani 1 1 d .
H47A H 0.1377 0.5622 -0.0206 0.075 Uiso 1 1 calc R
H47B H 0.2527 0.6214 -0.0332 0.075 Uiso 1 1 calc R
H47C H 0.1504 0.6691 -0.0304 0.075 Uiso 1 1 calc R
C48 C 0.2738(4) 0.7350(3) 0.0989(3) 0.0534(12) Uani 1 1 d .
H48A H 0.2345 0.7802 0.0787 0.080 Uiso 1 1 calc R
H48B H 0.3419 0.7397 0.0744 0.080 Uiso 1 1 calc R
H48C H 0.2880 0.7462 0.1560 0.080 Uiso 1 1 calc R
C49 C 0.0008(3) 0.5360(3) 0.3151(3) 0.0420(10) Uani 1 1 d .
H49 H 0.0692 0.5139 0.3266 0.050 Uiso 1 1 calc R
C50 C -0.0098(5) 0.6061(4) 0.3822(3) 0.0667(15) Uani 1 1 d .
H50A H 0.0496 0.6581 0.3833 0.100 Uiso 1 1 calc R
H50B H -0.0080 0.5779 0.4324 0.100 Uiso 1 1 calc R
H50C H -0.0779 0.6270 0.3736 0.100 Uiso 1 1 calc R
C51 C -0.0908(5) 0.4552(3) 0.3142(4) 0.0674(15) Uani 1 1 d .
H51A H -0.1590 0.4753 0.3039 0.101 Uiso 1 1 calc R
H51B H -0.0897 0.4287 0.3652 0.101 Uiso 1 1 calc R
H51C H -0.0827 0.4095 0.2729 0.101 Uiso 1 1 calc R
C52 C 0.4087(2) 0.4306(2) 0.32631(17) 0.0171(6) Uani 1 1 d .
C53 C 0.3821(3) 0.3844(2) 0.39313(18) 0.0201(7) Uani 1 1 d .
C54 C 0.4540(3) 0.3338(2) 0.42515(19) 0.0245(7) Uani 1 1 d .
H54 H 0.4369 0.3015 0.4702 0.029 Uiso 1 1 calc R
C55 C 0.5500(3) 0.3300(2) 0.39212(19) 0.0261(8) Uani 1 1 d .
H55 H 0.5990 0.2965 0.4151 0.031 Uiso 1 1 calc R
C56 C 0.5737(3) 0.3751(2) 0.3259(2) 0.0248(7) Uani 1 1 d .
H56 H 0.6398 0.3730 0.3038 0.030 Uiso 1 1 calc R
C57 C 0.5026(3) 0.4240(2) 0.29036(19) 0.0197(7) Uani 1 1 d .
C58 C 0.2789(3) 0.3883(3) 0.4325(2) 0.0313(8) Uani 1 1 d .
H58 H 0.2370 0.4251 0.4002 0.038 Uiso 1 1 calc R
C59 C 0.3013(4) 0.4356(4) 0.5151(3) 0.0615(14) Uani 1 1 d .
H59A H 0.3332 0.3967 0.5501 0.092 Uiso 1 1 calc R
H59B H 0.2340 0.4468 0.5348 0.092 Uiso 1 1 calc R
H59C H 0.3510 0.4936 0.5133 0.092 Uiso 1 1 calc R
C60 C 0.2097(4) 0.2964(4) 0.4370(3) 0.0580(13) Uani 1 1 d .
H60A H 0.1952 0.2655 0.3843 0.087 Uiso 1 1 calc R
H60B H 0.1419 0.3036 0.4582 0.087 Uiso 1 1 calc R
H60C H 0.2469 0.2601 0.4713 0.087 Uiso 1 1 calc R
C61 C 0.5297(3) 0.4712(2) 0.2156(2) 0.0300(8) Uani 1 1 d .
H61 H 0.4610 0.4793 0.1877 0.036 Uiso 1 1 calc R
C62 C 0.5860(4) 0.4157(3) 0.1595(2) 0.0424(10) Uani 1 1 d .
H62A H 0.6562 0.4107 0.1839 0.064 Uiso 1 1 calc R
H62B H 0.5955 0.4462 0.1105 0.064 Uiso 1 1 calc R
H62C H 0.5424 0.3548 0.1480 0.064 Uiso 1 1 calc R
C63 C 0.5990(4) 0.5653(3) 0.2351(3) 0.0593(14) Uani 1 1 d .
H63A H 0.6651 0.5595 0.2654 0.089 Uiso 1 1 calc R
H63B H 0.5595 0.6031 0.2660 0.089 Uiso 1 1 calc R
H63C H 0.6169 0.5938 0.1863 0.089 Uiso 1 1 calc R
C64 C 0.3148(4) 0.4045(3) 0.0326(2) 0.0526(12) Uani 1 1 d .
H64A H 0.3141 0.3538 -0.0063 0.079 Uiso 1 1 calc R
H64B H 0.3879 0.4256 0.0564 0.079 Uiso 1 1 calc R
H64C H 0.2901 0.4543 0.0068 0.079 Uiso 1 1 calc R
C65 C 0.2415(4) 0.3731(2) 0.0956(2) 0.0357(9) Uani 1 1 d .
C66 C 0.1360(3) 0.3921(2) 0.0952(2) 0.0348(9) Uani 1 1 d .
H66 H 0.1172 0.4398 0.0612 0.042 Uiso 1 1 calc R
C67 C 0.0693(3) 0.3633(2) 0.1529(2) 0.0370(9) Uani 1 1 d .
H67 H 0.0037 0.3901 0.1587 0.044 Uiso 1 1 calc R
C68 C 0.1050(3) 0.3138(2) 0.2141(2) 0.0364(9) Uani 1 1 d .
H68 H 0.0634 0.3034 0.2613 0.044 Uiso 1 1 calc R
C69 C 0.2070(3) 0.2890(2) 0.2115(2) 0.0360(9) Uani 1 1 d .
H69 H 0.2378 0.2642 0.2589 0.043 Uiso 1 1 calc R
C70 C 0.2733(3) 0.3180(2) 0.1548(2) 0.0333(9) Uani 1 1 d .
H70 H 0.3507 0.3135 0.1625 0.040 Uiso 1 1 calc R

loop_
_atom_site_aniso_label
_atom_site_aniso_U_11
_atom_site_aniso_U_22
_atom_site_aniso_U_33
_atom_site_aniso_U_23
_atom_site_aniso_U_13
_atom_site_aniso_U_12
Co1 0.0167(2) 0.0142(2) 0.0183(2) 0.00138(15) 0.00749(16) 0.00257(17)
Co2 0.0195(3) 0.0165(2) 0.0225(2) -0.00189(16) -0.00621(17) 0.00415(18)
N1 0.0172(14) 0.0158(13) 0.0188(13) 0.0004(9) 0.0056(10) 0.0023(11)
N2 0.0147(14) 0.0182(13) 0.0188(13) -0.0037(10) 0.0057(10) 0.0020(11)
N3 0.0155(14) 0.0159(13) 0.0212(13) 0.0017(10) -0.0020(10) 0.0041(11)
N4 0.0141(13) 0.0212(13) 0.0175(12) 0.0039(10) -0.0017(10) 0.0056(11)
C1 0.0173(16) 0.0153(15) 0.0220(15) 0.0015(11) 0.0036(12) 0.0015(12)
C2 0.0195(17) 0.0203(16) 0.0251(16) 0.0021(12) 0.0056(13) -0.0014(13)
C3 0.037(2) 0.0206(17) 0.0312(18) 0.0042(13) 0.0151(16) 0.0036(15)
C4 0.063(3) 0.0192(18) 0.049(2) 0.0010(16) 0.034(2) 0.0128(18)
C5 0.0181(16) 0.0148(14) 0.0180(15) 0.0003(11) 0.0068(12) 0.0027(12)
C6 0.0172(16) 0.0191(15) 0.0197(15) 0.0022(11) 0.0081(12) 0.0026(13)
C7 0.0187(18) 0.0299(18) 0.0299(18) 0.0017(14) 0.0106(14) 0.0095(14)
C8 0.029(2) 0.0284(18) 0.0257(17) -0.0031(13) 0.0143(14) 0.0106(15)
C9 0.0269(19) 0.0262(17) 0.0207(16) -0.0028(12) 0.0065(13) 0.0047(14)
C10 0.0204(17) 0.0205(16) 0.0224(16) 0.0008(12) 0.0063(13) 0.0038(13)
C11 0.0180(17) 0.0274(17) 0.0219(16) 0.0017(12) 0.0030(13) 0.0023(14)
C12 0.024(2) 0.042(2) 0.041(2) 0.0028(16) -0.0027(16) 0.0112(17)
C13 0.041(2) 0.035(2) 0.038(2) 0.0026(16) -0.0043(18) -0.0055(18)
C14 0.0233(19) 0.037(2) 0.0247(17) -0.0044(14) 0.0038(14) 0.0113(16)
C15 0.043(3) 0.041(2) 0.044(2) 0.0029(17) -0.0087(19) 0.015(2)
C16 0.024(2) 0.054(3) 0.038(2) -0.0002(17) 0.0014(16) 0.0048(18)
C17 0.0193(17) 0.0169(15) 0.0186(15) -0.0020(11) 0.0064(12) 0.0047(13)
C18 0.0198(17) 0.0178(15) 0.0231(16) 0.0012(12) 0.0050(13) 0.0052(13)
C19 0.0234(19) 0.0300(18) 0.0325(19) 0.0095(14) 0.0132(15) 0.0132(15)
C20 0.045(2) 0.039(2) 0.0238(18) 0.0064(14) 0.0208(16) 0.0221(18)
C21 0.041(2) 0.0345(19) 0.0162(16) -0.0035(13) 0.0029(15) 0.0135(17)
C22 0.0228(18) 0.0240(17) 0.0244(16) -0.0039(13) 0.0028(13) 0.0048(14)
C23 0.0207(18) 0.0265(17) 0.0281(17) 0.0007(13) 0.0020(14) 0.0050(14)
C24 0.088(4) 0.038(2) 0.036(2) 0.0062(17) -0.025(2) 0.018(2)
C25 0.033(2) 0.049(3) 0.059(3) 0.019(2) -0.018(2) -0.011(2)
C26 0.021(2) 0.054(2) 0.033(2) -0.0094(17) -0.0031(15) 0.0083(18)
C27 0.037(3) 0.099(4) 0.043(3) -0.007(2) -0.013(2) 0.027(3)
C28 0.033(3) 0.094(4) 0.092(4) -0.001(3) -0.003(3) -0.014(3)
C29 0.040(3) 0.063(3) 0.044(2) 0.023(2) 0.0071(19) 0.024(2)
C30 0.030(2) 0.0247(17) 0.0365(19) 0.0186(14) 0.0126(15) 0.0097(15)
C31 0.037(2) 0.0154(16) 0.042(2) 0.0086(14) 0.0225(17) 0.0094(15)
C32 0.051(3) 0.0164(16) 0.036(2) 0.0025(14) 0.0189(18) 0.0006(16)
C33 0.031(2) 0.0226(17) 0.0332(19) 0.0019(14) 0.0072(15) -0.0079(15)
C34 0.0257(19) 0.0221(17) 0.0333(19) 0.0055(13) 0.0129(15) -0.0020(14)
C35 0.032(2) 0.0238(17) 0.0272(17) 0.0117(13) 0.0118(15) 0.0068(15)
C36 0.0155(12) 0.0318(14) 0.0246(12) -0.0071(9) -0.0038(9) 0.0009(10)
C37 0.0229(18) 0.0158(15) 0.0228(16) -0.0003(12) 0.0040(13) 0.0010(13)
C38 0.0155(12) 0.0318(14) 0.0246(12) -0.0071(9) -0.0038(9) 0.0009(10)
C39 0.027(2) 0.0237(18) 0.037(2) -0.0048(14) -0.0106(15) 0.0059(15)
C40 0.0159(17) 0.0166(15) 0.0283(17) 0.0000(12) -0.0025(13) 0.0060(13)
C41 0.0209(18) 0.0208(16) 0.0256(16) 0.0000(12) -0.0066(13) 0.0087(14)
C42 0.034(2) 0.0277(18) 0.0338(19) -0.0023(14) -0.0141(16) 0.0145(16)
C43 0.024(2) 0.038(2) 0.049(2) -0.0090(17) -0.0188(17) 0.0165(17)
C44 0.0136(18) 0.036(2) 0.059(3) -0.0088(18) 0.0005(16) 0.0087(16)
C45 0.0195(18) 0.0244(18) 0.041(2) -0.0002(14) 0.0027(15) 0.0051(14)
C46 0.033(2) 0.037(2) 0.0312(19) 0.0113(15) 0.0052(16) 0.0142(17)
C47 0.069(3) 0.059(3) 0.031(2) 0.0151(19) 0.010(2) 0.028(2)
C48 0.045(3) 0.056(3) 0.055(3) 0.010(2) 0.013(2) -0.005(2)
C49 0.030(2) 0.051(3) 0.052(2) 0.0190(19) 0.0193(19) 0.0138(19)
C50 0.070(4) 0.074(4) 0.050(3) 0.002(2) 0.024(3) -0.007(3)
C51 0.065(4) 0.050(3) 0.085(4) 0.016(3) 0.024(3) -0.004(3)
C52 0.0137(16) 0.0145(14) 0.0221(15) 0.0005(11) -0.0033(12) 0.0018(12)
C53 0.0154(16) 0.0198(16) 0.0236(16) 0.0023(12) -0.0043(12) 0.0014(13)
C54 0.030(2) 0.0222(16) 0.0208(16) 0.0021(12) -0.0057(14) 0.0074(15)
C55 0.0246(19) 0.0272(18) 0.0281(17) -0.0040(13) -0.0108(14) 0.0152(15)
C56 0.0156(17) 0.0207(16) 0.0380(19) -0.0065(13) -0.0009(14) 0.0067(13)
C57 0.0142(16) 0.0151(15) 0.0294(17) -0.0010(12) 0.0012(13) 0.0022(12)
C58 0.0189(18) 0.047(2) 0.0300(19) 0.0159(16) 0.0036(14) 0.0081(16)
C59 0.044(3) 0.081(4) 0.056(3) -0.021(3) 0.026(2) 0.002(3)
C60 0.043(3) 0.069(3) 0.054(3) 0.008(2) 0.014(2) -0.015(2)
C61 0.029(2) 0.0276(18) 0.039(2) 0.0098(15) 0.0162(16) 0.0112(16)
C62 0.050(3) 0.045(2) 0.042(2) 0.0126(18) 0.024(2) 0.022(2)
C63 0.062(3) 0.026(2) 0.094(4) 0.014(2) 0.044(3) 0.000(2)
C64 0.068(3) 0.066(3) 0.029(2) -0.0038(19) -0.002(2) 0.031(3)
C65 0.051(3) 0.0299(19) 0.0255(18) -0.0126(14) -0.0084(17) 0.0150(18)
C66 0.044(2) 0.0244(18) 0.033(2) -0.0088(14) -0.0213(18) 0.0093(17)
C67 0.030(2) 0.0257(19) 0.050(2) -0.0111(16) -0.0195(18) 0.0031(16)
C68 0.032(2) 0.0215(18) 0.049(2) -0.0016(15) -0.0121(18) -0.0048(16)
C69 0.041(2) 0.0213(18) 0.042(2) -0.0056(15) -0.0171(18) 0.0057(17)
C70 0.039(2) 0.0218(17) 0.038(2) -0.0119(15) -0.0142(17) 0.0125(16)

loop_
_atom_type_symbol
_atom_type_description
_atom_type_scat_dispersion_real
_atom_type_scat_dispersion_imag
_atom_type_scat_source
C C 0.0033 0.0016 'International Tables Vol C Tables 4.2.6.8 and 6.1.1.4'
H H 0.0000 0.0000 'International Tables Vol C Tables 4.2.6.8 and 6.1.1.4'
N N 0.0061 0.0033 'International Tables Vol C Tables 4.2.6.8 and 6.1.1.4'
Co Co 0.3494 0.9721 'International Tables Vol C Tables 4.2.6.8 and 6.1.1.4'

loop_
_geom_angle_atom_site_label_1
_geom_angle_atom_site_label_2
_geom_angle_atom_site_label_3
_geom_angle
N1 Co1 N2 79.68(10)
N1 Co1 C33 122.92(12)
N2 Co1 C33 125.16(13)
N1 Co1 C32 100.95(12)
N2 Co1 C32 160.64(15)
C33 Co1 C32 38.82(15)
N1 Co1 C34 158.74(13)
N2 Co1 C34 103.70(12)
C33 Co1 C34 38.35(13)
C32 Co1 C34 68.88(13)
N1 Co1 C30 126.43(12)
N2 Co1 C30 126.42(13)
C33 Co1 C30 82.54(15)
C32 Co1 C30 68.85(15)
C34 Co1 C30 68.70(14)
N1 Co1 C31 103.03(11)
N2 Co1 C31 161.63(14)
C33 Co1 C31 68.92(15)
C32 Co1 C31 37.44(16)
C34 Co1 C31 80.47(13)
C30 Co1 C31 38.01(14)
N1 Co1 C35 162.60(13)
N2 Co1 C35 104.67(12)
C33 Co1 C35 68.72(14)
C32 Co1 C35 80.58(13)
C34 Co1 C35 37.51(14)
C30 Co1 C35 37.79(13)
C31 Co1 C35 67.57(13)
N4 Co2 N3 79.43(10)
N4 Co2 C68 124.75(13)
N3 Co2 C68 124.40(14)
N4 Co2 C65 125.96(14)
N3 Co2 C65 126.04(12)
C68 Co2 C65 82.63(16)
N4 Co2 C67 160.44(14)
N3 Co2 C67 102.54(13)
C68 Co2 C67 38.54(15)
C65 Co2 C67 68.81(16)
N4 Co2 C69 103.18(12)
N3 Co2 C69 160.41(15)
C68 Co2 C69 38.55(16)
C65 Co2 C69 68.38(15)
C67 Co2 C69 68.54(14)
N4 Co2 C66 161.94(14)
N3 Co2 C66 103.46(12)
C68 Co2 C66 68.63(16)
C65 Co2 C66 38.41(15)
C67 Co2 C66 37.09(16)
C69 Co2 C66 80.17(14)
N4 Co2 C70 103.57(12)
N3 Co2 C70 162.27(14)
C68 Co2 C70 68.55(16)
C65 Co2 C70 38.50(14)
C67 Co2 C70 80.57(15)
C69 Co2 C70 36.66(16)
C66 Co2 C70 68.36(14)
C1 N1 C5 120.7(2)
C1 N1 Co1 115.9(2)
C5 N1 Co1 123.33(19)
C2 N2 C17 120.4(3)
C2 N2 Co1 114.6(2)
C17 N2 Co1 124.9(2)
C36 N3 C40 121.8(3)
C36 N3 Co2 114.0(2)
C40 N3 Co2 123.74(19)
C37 N4 C52 119.7(3)
C37 N4 Co2 115.6(2)
C52 N4 Co2 124.56(19)
N1 C1 C2 113.9(3)
N1 C1 C3 124.5(3)
C2 C1 C3 121.6(3)
N2 C2 C1 115.9(3)
N2 C2 C4 123.8(3)
C1 C2 C4 120.3(3)
C1 C3 H3A 109.5
C1 C3 H3B 109.5
H3A C3 H3B 109.5
C1 C3 H3C 109.5
H3A C3 H3C 109.5
H3B C3 H3C 109.5
C2 C4 H4A 109.5
C2 C4 H4B 109.5
H4A C4 H4B 109.5
C2 C4 H4C 109.5
H4A C4 H4C 109.5
H4B C4 H4C 109.5
C10 C5 C6 120.8(3)
C10 C5 N1 119.7(3)
C6 C5 N1 119.4(3)
C7 C6 C5 118.0(3)
C7 C6 C11 121.4(3)
C5 C6 C11 120.6(3)
C8 C7 C6 121.6(3)
C8 C7 H7 119.2
C6 C7 H7 119.2
C7 C8 C9 119.7(3)
C7 C8 H8 120.2
C9 C8 H8 120.2
C8 C9 C10 121.7(3)
C8 C9 H9 119.2
C10 C9 H9 119.2
C9 C10 C5 118.1(3)
C9 C10 C14 119.4(3)
C5 C10 C14 122.5(3)
C6 C11 C13 112.1(3)
C6 C11 C12 112.2(3)
C13 C11 C12 109.9(3)
C6 C11 H11 107.5
C13 C11 H11 107.5
C12 C11 H11 107.5
C11 C12 H12A 109.5
C11 C12 H12B 109.5
H12A C12 H12B 109.5
C11 C12 H12C 109.5
H12A C12 H12C 109.5
H12B C12 H12C 109.5
C11 C13 H13A 109.5
C11 C13 H13B 109.5
H13A C13 H13B 109.5
C11 C13 H13C 109.5
H13A C13 H13C 109.5
H13B C13 H13C 109.5
C10 C14 C15 110.6(3)
C10 C14 C16 112.2(3)
C15 C14 C16 109.4(3)
C10 C14 H14 108.1
C15 C14 H14 108.1
C16 C14 H14 108.1
C14 C15 H15A 109.5
C14 C15 H15B 109.5
H15A C15 H15B 109.5
C14 C15 H15C 109.5
H15A C15 H15C 109.5
H15B C15 H15C 109.5
C14 C16 H16A 109.5
C14 C16 H16B 109.5
H16A C16 H16B 109.5
C14 C16 H16C 109.5
H16A C16 H16C 109.5
H16B C16 H16C 109.5
C22 C17 C18 120.3(3)
C22 C17 N2 119.3(3)
C18 C17 N2 120.3(3)
C19 C18 C17 118.4(3)
C19 C18 C23 119.6(3)
C17 C18 C23 122.0(3)
C20 C19 C18 121.8(3)
C20 C19 H19 119.1
C18 C19 H19 119.1
C19 C20 C21 119.8(3)
C19 C20 H20 120.1
C21 C20 H20 120.1
C20 C21 C22 121.1(3)
C20 C21 H21 119.5
C22 C21 H21 119.5
C21 C22 C17 118.7(3)
C21 C22 C26 120.2(3)
C17 C22 C26 121.2(3)
C25 C23 C18 112.5(3)
C25 C23 C24 109.6(4)
C18 C23 C24 110.9(3)
C25 C23 H23 107.9
C18 C23 H23 107.9
C24 C23 H23 107.9
C23 C24 H24A 109.5
C23 C24 H24B 109.5
H24A C24 H24B 109.5
C23 C24 H24C 109.5
H24A C24 H24C 109.5
H24B C24 H24C 109.5
C23 C25 H25A 109.5
C23 C25 H25B 109.5
H25A C25 H25B 109.5
C23 C25 H25C 109.5
H25A C25 H25C 109.5
H25B C25 H25C 109.5
C22 C26 C27 112.9(3)
C22 C26 C28 111.5(4)
C27 C26 C28 110.2(4)
C22 C26 H26 107.4
C27 C26 H26 107.4
C28 C26 H26 107.4
C26 C27 H27A 109.5
C26 C27 H27B 109.5
H27A C27 H27B 109.5
C26 C27 H27C 109.5
H27A C27 H27C 109.5
H27B C27 H27C 109.5
C26 C28 H28A 109.5
C26 C28 H28B 109.5
H28A C28 H28B 109.5
C26 C28 H28C 109.5
H28A C28 H28C 109.5
H28B C28 H28C 109.5
C30 C29 H29A 109.5
C30 C29 H29B 109.5
H29A C29 H29B 109.5
C30 C29 H29C 109.5
H29A C29 H29C 109.5
H29B C29 H29C 109.5
C35 C30 C31 118.6(3)
C35 C30 C29 121.4(3)
C31 C30 C29 119.9(3)
C35 C30 Co1 71.99(19)
C31 C30 Co1 71.49(19)
C29 C30 Co1 131.3(3)
C32 C31 C30 120.9(3)
C32 C31 Co1 70.2(2)
C30 C31 Co1 70.50(18)
C32 C31 H31 118.5
C30 C31 H31 118.5
Co1 C31 H31 118.5
C31 C32 C33 119.8(3)
C31 C32 Co1 72.3(2)
C33 C32 Co1 69.15(19)
C31 C32 H32 119.4
C33 C32 H32 119.4
Co1 C32 H32 119.4
C34 C33 C32 119.5(4)
C34 C33 Co1 72.5(2)
C32 C33 Co1 72.0(2)
C34 C33 H33 120.0
C32 C33 H33 120.0
Co1 C33 H33 120.0
C35 C34 C33 120.3(3)
C35 C34 Co1 72.48(19)
C33 C34 Co1 69.17(19)
C35 C34 H34 119.1
C33 C34 H34 119.1
Co1 C34 H34 119.1
C34 C35 C30 120.6(3)
C34 C35 Co1 70.01(18)
C30 C35 Co1 70.22(18)
C34 C35 H35 118.6
C30 C35 H35 118.6
Co1 C35 H35 118.6
N3 C36 C37 117.2(3)
N3 C36 C38 122.0(3)
C37 C36 C38 120.8(3)
N4 C37 C36 113.7(3)
N4 C37 C39 124.6(3)
C36 C37 C39 121.6(3)
C36 C38 H38A 109.5
C36 C38 H38B 109.5
H38A C38 H38B 109.5
C36 C38 H38C 109.5
H38A C38 H38C 109.5
H38B C38 H38C 109.5
C37 C39 H39A 109.5
C37 C39 H39B 109.5
H39A C39 H39B 109.5
C37 C39 H39C 109.5
H39A C39 H39C 109.5
H39B C39 H39C 109.5
C45 C40 C41 120.6(3)
C45 C40 N3 119.4(3)
C41 C40 N3 119.9(3)
C42 C41 C40 118.8(3)
C42 C41 C46 120.0(3)
C40 C41 C46 121.1(3)
C43 C42 C41 121.1(3)
C43 C42 H42 119.5
C41 C42 H42 119.5
C42 C43 C44 119.8(3)
C42 C43 H43 120.1
C44 C43 H43 120.1
C43 C44 C45 121.4(4)
C43 C44 H44 119.3
C45 C44 H44 119.3
C44 C45 C40 118.3(3)
C44 C45 C49 120.6(3)
C40 C45 C49 121.1(3)
C48 C46 C41 110.9(3)
C48 C46 C47 110.0(3)
C41 C46 C47 112.9(3)
C48 C46 H46 107.6
C41 C46 H46 107.6
C47 C46 H46 107.6
C46 C47 H47A 109.5
C46 C47 H47B 109.5
H47A C47 H47B 109.5
C46 C47 H47C 109.5
H47A C47 H47C 109.5
H47B C47 H47C 109.5
C46 C48 H48A 109.5
C46 C48 H48B 109.5
H48A C48 H48B 109.5
C46 C48 H48C 109.5
H48A C48 H48C 109.5
H48B C48 H48C 109.5
C51 C49 C45 112.5(4)
C51 C49 C50 109.3(4)
C45 C49 C50 111.5(4)
C51 C49 H49 107.8
C45 C49 H49 107.8
C50 C49 H49 107.8
C49 C50 H50A 109.5
C49 C50 H50B 109.5
H50A C50 H50B 109.5
C49 C50 H50C 109.5
H50A C50 H50C 109.5
H50B C50 H50C 109.5
C49 C51 H51A 109.5
C49 C51 H51B 109.5
H51A C51 H51B 109.5
C49 C51 H51C 109.5
H51A C51 H51C 109.5
H51B C51 H51C 109.5
C57 C52 C53 121.2(3)
C57 C52 N4 119.2(3)
C53 C52 N4 119.5(3)
C54 C53 C52 118.3(3)
C54 C53 C58 119.2(3)
C52 C53 C58 122.4(3)
C55 C54 C53 121.1(3)
C55 C54 H54 119.5
C53 C54 H54 119.5
C56 C55 C54 119.5(3)
C56 C55 H55 120.2
C54 C55 H55 120.2
C55 C56 C57 121.3(3)
C55 C56 H56 119.3
C57 C56 H56 119.3
C56 C57 C52 118.4(3)
C56 C57 C61 120.1(3)
C52 C57 C61 121.4(3)
C60 C58 C53 113.2(3)
C60 C58 C59 108.9(4)
C53 C58 C59 111.7(3)
C60 C58 H58 107.6
C53 C58 H58 107.6
C59 C58 H58 107.6
C58 C59 H59A 109.5
C58 C59 H59B 109.5
H59A C59 H59B 109.5
C58 C59 H59C 109.5
H59A C59 H59C 109.5
H59B C59 H59C 109.5
C58 C60 H60A 109.5
C58 C60 H60B 109.5
H60A C60 H60B 109.5
C58 C60 H60C 109.5
H60A C60 H60C 109.5
H60B C60 H60C 109.5
C57 C61 C63 110.8(3)
C57 C61 C62 112.8(3)
C63 C61 C62 109.5(3)
C57 C61 H61 107.8
C63 C61 H61 107.8
C62 C61 H61 107.8
C61 C62 H62A 109.5
C61 C62 H62B 109.5
H62A C62 H62B 109.5
C61 C62 H62C 109.5
H62A C62 H62C 109.5
H62B C62 H62C 109.5
C61 C63 H63A 109.5
C61 C63 H63B 109.5
H63A C63 H63B 109.5
C61 C63 H63C 109.5
H63A C63 H63C 109.5
H63B C63 H63C 109.5
C65 C64 H64A 109.5
C65 C64 H64B 109.5
H64A C64 H64B 109.5
C65 C64 H64C 109.5
H64A C64 H64C 109.5
H64B C64 H64C 109.5
C66 C65 C70 117.7(4)
C66 C65 C64 121.4(4)
C70 C65 C64 120.8(4)
C66 C65 Co2 71.3(2)
C70 C65 Co2 71.3(2)
C64 C65 Co2 131.8(3)
C67 C66 C65 121.2(3)
C67 C66 Co2 71.2(2)
C65 C66 Co2 70.31(19)
C67 C66 H66 118.5
C65 C66 H66 118.5
Co2 C66 H66 118.5
C66 C67 C68 120.2(4)
C66 C67 Co2 71.7(2)
C68 C67 Co2 69.3(2)
C66 C67 H67 119.1
C68 C67 H67 119.1
Co2 C67 H67 119.1
C67 C68 C69 118.7(4)
C67 C68 Co2 72.1(2)
C69 C68 Co2 72.2(2)
C67 C68 H68 120.4
C69 C68 H68 120.4
Co2 C68 H68 120.4
C70 C69 C68 121.1(4)
C70 C69 Co2 72.0(2)
C68 C69 Co2 69.3(2)
C70 C69 H69 118.5
C68 C69 H69 118.5
Co2 C69 H69 118.5
C69 C70 C65 120.9(4)
C69 C70 Co2 71.4(2)
C65 C70 Co2 70.19(19)
C69 C70 H70 118.7
C65 C70 H70 118.7
Co2 C70 H70 118.7

loop_
_geom_bond_atom_site_label_1
_geom_bond_atom_site_label_2
_geom_bond_distance
Co1 N1 1.980(3)
Co1 N2 1.982(2)
Co1 C33 2.118(3)
Co1 C32 2.155(3)
Co1 C34 2.161(3)
Co1 C30 2.170(3)
Co1 C31 2.183(3)
Co1 C35 2.193(3)
Co2 N4 1.978(3)
Co2 N3 1.984(2)
Co2 C68 2.128(4)
Co2 C65 2.158(3)
Co2 C67 2.164(4)
Co2 C69 2.166(4)
Co2 C66 2.171(3)
Co2 C70 2.173(3)
N1 C1 1.334(4)
N1 C5 1.431(4)
N2 C2 1.336(4)
N2 C17 1.429(4)
N3 C36 1.328(4)
N3 C40 1.431(4)
N4 C37 1.340(4)
N4 C52 1.434(4)
C1 C2 1.414(4)
C1 C3 1.506(4)
C2 C4 1.512(5)
C3 H3A 0.9800
C3 H3B 0.9800
C3 H3C 0.9800
C4 H4A 0.9800
C4 H4B 0.9800
C4 H4C 0.9800
C5 C10 1.409(4)
C5 C6 1.415(5)
C6 C7 1.394(4)
C6 C11 1.525(4)
C7 C8 1.378(5)
C7 H7 0.9500
C8 C9 1.379(5)
C8 H8 0.9500
C9 C10 1.392(4)
C9 H9 0.9500
C10 C14 1.520(5)
C11 C13 1.528(5)
C11 C12 1.536(5)
C11 H11 1.0000
C12 H12A 0.9800
C12 H12B 0.9800
C12 H12C 0.9800
C13 H13A 0.9800
C13 H13B 0.9800
C13 H13C 0.9800
C14 C15 1.529(5)
C14 C16 1.534(5)
C14 H14 1.0000
C15 H15A 0.9800
C15 H15B 0.9800
C15 H15C 0.9800
C16 H16A 0.9800
C16 H16B 0.9800
C16 H16C 0.9800
C17 C22 1.410(5)
C17 C18 1.411(5)
C18 C19 1.387(5)
C18 C23 1.525(5)
C19 C20 1.374(5)
C19 H19 0.9500
C20 C21 1.378(6)
C20 H20 0.9500
C21 C22 1.393(5)
C21 H21 0.9500
C22 C26 1.522(5)
C23 C25 1.519(5)
C23 C24 1.532(5)
C23 H23 1.0000
C24 H24A 0.9800
C24 H24B 0.9800
C24 H24C 0.9800
C25 H25A 0.9800
C25 H25B 0.9800
C25 H25C 0.9800
C26 C27 1.538(6)
C26 C28 1.542(7)
C26 H26 1.0000
C27 H27A 0.9800
C27 H27B 0.9800
C27 H27C 0.9800
C28 H28A 0.9800
C28 H28B 0.9800
C28 H28C 0.9800
C29 C30 1.513(6)
C29 H29A 0.9800
C29 H29B 0.9800
C29 H29C 0.9800
C30 C35 1.413(5)
C30 C31 1.417(5)
C31 C32 1.392(6)
C31 H31 1.0000
C32 C33 1.420(6)
C32 H32 1.0000
C33 C34 1.406(5)
C33 H33 1.0000
C34 C35 1.400(5)
C34 H34 1.0000
C35 H35 1.0000
C36 C37 1.386(5)
C36 C38 1.538(5)
C37 C39 1.495(5)
C38 H38A 0.9800
C38 H38B 0.9800
C38 H38C 0.9800
C39 H39A 0.9800
C39 H39B 0.9800
C39 H39C 0.9800
C40 C45 1.408(5)
C40 C41 1.411(5)
C41 C42 1.394(5)
C41 C46 1.525(5)
C42 C43 1.381(6)
C42 H42 0.9500
C43 C44 1.383(6)
C43 H43 0.9500
C44 C45 1.401(5)
C44 H44 0.9500
C45 C49 1.524(5)
C46 C48 1.522(6)
C46 C47 1.530(5)
C46 H46 1.0000
C47 H47A 0.9800
C47 H47B 0.9800
C47 H47C 0.9800
C48 H48A 0.9800
C48 H48B 0.9800
C48 H48C 0.9800
C49 C51 1.517(7)
C49 C50 1.542(7)
C49 H49 1.0000
C50 H50A 0.9800
C50 H50B 0.9800
C50 H50C 0.9800
C51 H51A 0.9800
C51 H51B 0.9800
C51 H51C 0.9800
C52 C57 1.397(4)
C52 C53 1.399(4)
C53 C54 1.398(4)
C53 C58 1.524(5)
C54 C55 1.389(5)
C54 H54 0.9500
C55 C56 1.375(5)
C55 H55 0.9500
C56 C57 1.397(5)
C56 H56 0.9500
C57 C61 1.525(5)
C58 C60 1.503(6)
C58 C59 1.530(6)
C58 H58 1.0000
C59 H59A 0.9800
C59 H59B 0.9800
C59 H59C 0.9800
C60 H60A 0.9800
C60 H60B 0.9800
C60 H60C 0.9800
C61 C63 1.528(6)
C61 C62 1.533(5)
C61 H61 1.0000
C62 H62A 0.9800
C62 H62B 0.9800
C62 H62C 0.9800
C63 H63A 0.9800
C63 H63B 0.9800
C63 H63C 0.9800
C64 C65 1.512(6)
C64 H64A 0.9800
C64 H64B 0.9800
C64 H64C 0.9800
C65 C66 1.424(6)
C65 C70 1.428(5)
C66 C67 1.379(6)
C66 H66 1.0000
C67 C68 1.417(6)
C67 H67 1.0000
C68 C69 1.418(6)
C68 H68 1.0000
C69 C70 1.365(6)
C69 H69 1.0000
C70 H70 1.0000
